data_4348558
loop_
_publ_author_name
'Li, Feng'
'VanGelder, Lauren E.'
'Brennessel, William W.'
'Matson, Ellen M.'

_publ_section_title
;
 Self-Assembled, Iron-Functionalized Polyoxovanadate Alkoxide Clusters.
;
_journal_issue 15
_journal_name_full 'Inorganic chemistry'
_journal_page_first 7332
_journal_page_last 7334
_journal_paper_doi 10.1021/acs.inorgchem.6b01349
_journal_volume 55
_journal_year 2016
_chemical_formula_moiety 'C12 H36 Cl1.74 Fe1.74 O17.26 V4.26'
_chemical_formula_sum 'C12 H36 Cl1.74 Fe1.74 O17.26 V4.26'
_chemical_formula_weight 832.43
_chemical_name_common matlf04
_space_group_crystal_system monoclinic
_space_group_IT_number 14
_space_group_name_Hall '-P 2yn'
_space_group_name_H-M_alt 'P 1 21/n 1'
_atom_sites_solution_hydrogens geom
_atom_sites_solution_primary direct
_atom_sites_solution_secondary difmap
_audit_creation_method SHELXL-2014/7
_cell_angle_alpha 90
_cell_angle_beta 90.1320(9)
_cell_angle_gamma 90
_cell_formula_units_Z 2
_cell_length_a 9.6791(4)
_cell_length_b 9.7647(4)
_cell_length_c 15.2953(6)
_cell_measurement_reflns_used 4094
_cell_measurement_temperature 100.0(5)
_cell_measurement_theta_max 35.99
_cell_measurement_theta_min 2.49
_cell_volume 1445.61(10)
_computing_cell_refinement 'SAINT (Bruker, 2013)'
_computing_data_collection 'APEX3 (Bruker, 2015)'
_computing_data_reduction 'SAINT (Bruker, 2013)'
_computing_molecular_graphics 'SHELXTL (Sheldrick, 2008)'
_computing_publication_material 'SHELXTL (Sheldrick, 2008)'
_computing_structure_refinement 'SHELXL-2014/7 (Sheldrick, 2015b)'
_computing_structure_solution 'SHELXT-2014/5 (Sheldrick, 2014)'
_diffrn_ambient_temperature 100.0(5)
_diffrn_measured_fraction_theta_full 0.998
_diffrn_measured_fraction_theta_max 0.994
_diffrn_measurement_device_type 'Bruker SMART APEX II CCD platform'
_diffrn_measurement_method '\w scans'
_diffrn_radiation_type MoK\a
_diffrn_radiation_wavelength 0.71073
_diffrn_reflns_av_R_equivalents 0.0302
_diffrn_reflns_av_unetI/netI 0.0268
_diffrn_reflns_Laue_measured_fraction_full 0.998
_diffrn_reflns_Laue_measured_fraction_max 0.994
_diffrn_reflns_limit_h_max 16
_diffrn_reflns_limit_h_min -16
_diffrn_reflns_limit_k_max 16
_diffrn_reflns_limit_k_min -16
_diffrn_reflns_limit_l_max 25
_diffrn_reflns_limit_l_min -25
_diffrn_reflns_number 33038
_diffrn_reflns_point_group_measured_fraction_full 0.998
_diffrn_reflns_point_group_measured_fraction_max 0.994
_diffrn_reflns_theta_full 33.729
_diffrn_reflns_theta_max 36.309
_diffrn_reflns_theta_min 2.475
_diffrn_source 'fine-focus sealed tube'
_exptl_absorpt_coefficient_mu 2.400
_exptl_absorpt_correction_T_max 0.7471
_exptl_absorpt_correction_T_min 0.6546
_exptl_absorpt_correction_type multi-scan
_exptl_absorpt_process_details 'SADABS (Sheldrick, 2015a)'
_exptl_crystal_colour green-black
_exptl_crystal_density_diffrn 1.912
_exptl_crystal_description block
_exptl_crystal_F_000 838
_exptl_crystal_size_max 0.28
_exptl_crystal_size_mid 0.28
_exptl_crystal_size_min 0.25
_refine_diff_density_max 1.197
_refine_diff_density_min -1.076
_refine_diff_density_rms 0.093
_refine_ls_extinction_method none
_refine_ls_goodness_of_fit_ref 1.060
_refine_ls_hydrogen_treatment constr
_refine_ls_matrix_type full
_refine_ls_number_parameters 213
_refine_ls_number_reflns 6961
_refine_ls_number_restraints 26
_refine_ls_restrained_S_all 1.060
_refine_ls_R_factor_all 0.0750
_refine_ls_R_factor_gt 0.0467
_refine_ls_shift/su_max 0.001
_refine_ls_shift/su_mean 0.000
_refine_ls_structure_factor_coef Fsqd
_refine_ls_weighting_details 'w=1/[\s^2^(Fo^2^)+(0.0607P)^2^+0.8918P] where P=(Fo^2^+2Fc^2^)/3'
_refine_ls_weighting_scheme calc
_refine_ls_wR_factor_gt 0.1231
_refine_ls_wR_factor_ref 0.1396
_reflns_Friedel_coverage 0.000
_reflns_number_gt 4593
_reflns_number_total 6961
_reflns_threshold_expression 'I > 2\s(I)'
_cod_data_source_file ic6b01349_si_002.cif
_cod_data_source_block matlf04
_cod_original_sg_symbol_H-M 'P 21/n'
_cod_database_code 4348558
_shelx_shelxl_version_number 2014/7
_shelx_space_group_comment
;
The symmetry employed for this shelxl refinement is uniquely defined
by the following loop, which should always be used as a source of
symmetry information in preference to the above space-group names.
They are only intended as comments.
;
_shelx_estimated_absorpt_t_min 0.553
_shelx_estimated_absorpt_t_max 0.585

loop_
_space_group_symop_operation_xyz
'x, y, z'
'-x+1/2, y+1/2, -z+1/2'
'-x, -y, -z'
'x-1/2, -y-1/2, z-1/2'

loop_
_atom_site_label
_atom_site_type_symbol
_atom_site_fract_x
_atom_site_fract_y
_atom_site_fract_z
_atom_site_U_iso_or_equiv
_atom_site_adp_type
_atom_site_occupancy
_atom_site_site_symmetry_order
_atom_site_calc_flag
_atom_site_refinement_flags_posn
_atom_site_refinement_flags_adp
_atom_site_refinement_flags_occupancy
_atom_site_disorder_assembly
_atom_site_disorder_group
V1 V 0.3150(3) 0.4609(3) 0.39799(19) 0.0354(4) Uani 0.668(6) 1 d D U P A 1
O1 O 0.1920(11) 0.4334(12) 0.3271(7) 0.058(3) Uani 0.668(6) 1 d D U P A 1
V2 V 0.3926(6) 0.6859(5) 0.5557(3) 0.0281(4) Uani 0.462(5) 1 d D U P A 1
O2 O 0.3110(7) 0.8250(6) 0.5894(4) 0.0565(13) Uani 0.462(5) 1 d D U P A 1
Fe1 Fe 0.3460(4) 0.4620(4) 0.4122(2) 0.0292(5) Uani 0.332(6) 1 d D U P A 5
Cl1 Cl 0.1715(8) 0.4254(7) 0.3189(4) 0.0434(8) Uani 0.332(6) 1 d D U P A 5
Fe2 Fe 0.3833(5) 0.6879(4) 0.5462(3) 0.0420(7) Uani 0.538(5) 1 d D U P A 5
Cl2 Cl 0.27597(16) 0.86737(15) 0.60022(9) 0.0434(4) Uani 0.538(5) 1 d D U P A 5
V3 V 0.61032(4) 0.63377(4) 0.39774(3) 0.03862(11) Uani 1 1 d . . . . .
O3 O 0.6873(2) 0.72666(18) 0.32798(12) 0.0519(5) Uani 1 1 d . . . . .
O4 O 0.25436(18) 0.62790(16) 0.46144(12) 0.0418(4) Uani 1 1 d . . . . .
O5 O 0.4510(2) 0.58444(17) 0.33081(11) 0.0439(4) Uani 1 1 d . . . . .
O6 O 0.50113(18) 0.77236(14) 0.45357(11) 0.0395(4) Uani 1 1 d . . . . .
O7 O 0.44761(19) 0.30565(15) 0.37256(11) 0.0404(4) Uani 1 1 d . . . . .
O8 O 0.69040(18) 0.46129(16) 0.36965(11) 0.0416(4) Uani 1 1 d . . . . .
O9 O 0.73848(17) 0.65247(16) 0.49305(12) 0.0409(4) Uani 1 1 d . . . . .
O10 O 0.5000 0.5000 0.5000 0.0292(4) Uani 1 2 d S . P . .
C1 C 0.1218(4) 0.6792(5) 0.4506(3) 0.0949(17) Uani 1 1 d . . . . .
H1A H 0.1054 0.7521 0.4933 0.142 Uiso 1 1 calc R U . . .
H1B H 0.0545 0.6055 0.4594 0.142 Uiso 1 1 calc R U . . .
H1C H 0.1118 0.7161 0.3913 0.142 Uiso 1 1 calc R U . . .
C2 C 0.4537(4) 0.5829(4) 0.23733(18) 0.0642(9) Uani 1 1 d . . . . .
H2A H 0.4700 0.6759 0.2156 0.096 Uiso 1 1 calc R U . . .
H2B H 0.3650 0.5493 0.2150 0.096 Uiso 1 1 calc R U . . .
H2C H 0.5281 0.5225 0.2173 0.096 Uiso 1 1 calc R U . . .
C3 C 0.4460(4) 0.8818(3) 0.4021(2) 0.0585(8) Uani 1 1 d . . . . .
H3A H 0.5202 0.9234 0.3676 0.088 Uiso 1 1 calc R U . . .
H3B H 0.4054 0.9510 0.4407 0.088 Uiso 1 1 calc R U . . .
H3C H 0.3746 0.8460 0.3627 0.088 Uiso 1 1 calc R U . . .
C4 C 0.4489(3) 0.2396(3) 0.28994(19) 0.0569(7) Uani 1 1 d . . . . .
H4A H 0.4589 0.1406 0.2983 0.085 Uiso 1 1 calc R U . . .
H4B H 0.5266 0.2741 0.2554 0.085 Uiso 1 1 calc R U . . .
H4C H 0.3622 0.2586 0.2591 0.085 Uiso 1 1 calc R U . . .
C5 C 0.8264(3) 0.4539(3) 0.33466(19) 0.0508(6) Uani 1 1 d . . . . .
H5A H 0.8469 0.3591 0.3181 0.076 Uiso 1 1 calc R U . . .
H5B H 0.8930 0.4846 0.3788 0.076 Uiso 1 1 calc R U . . .
H5C H 0.8327 0.5129 0.2830 0.076 Uiso 1 1 calc R U . . .
C6 C 0.7983(3) 0.7848(2) 0.5095(2) 0.0522(7) Uani 1 1 d . . . . .
H6A H 0.8766 0.7751 0.5498 0.078 Uiso 1 1 calc R U . . .
H6B H 0.7287 0.8451 0.5355 0.078 Uiso 1 1 calc R U . . .
H6C H 0.8305 0.8245 0.4543 0.078 Uiso 1 1 calc R U . . .

loop_
_atom_site_aniso_label
_atom_site_aniso_U_11
_atom_site_aniso_U_22
_atom_site_aniso_U_33
_atom_site_aniso_U_23
_atom_site_aniso_U_13
_atom_site_aniso_U_12
V1 0.0357(8) 0.0276(3) 0.0430(9) -0.0010(5) 0.0065(5) 0.0020(5)
O1 0.045(4) 0.050(4) 0.077(5) 0.006(3) 0.002(3) 0.003(2)
V2 0.0359(8) 0.0224(7) 0.0260(5) 0.0017(4) 0.0053(5) 0.0006(5)
O2 0.064(3) 0.033(2) 0.072(3) -0.016(2) 0.024(2) 0.008(2)
Fe1 0.0360(14) 0.0246(5) 0.0270(9) -0.0025(5) 0.0042(8) 0.0016(9)
Cl1 0.0458(18) 0.0397(13) 0.0445(13) -0.0017(10) -0.0078(12) 0.0010(12)
Fe2 0.0491(14) 0.0270(6) 0.0501(15) -0.0021(8) 0.0249(11) 0.0030(7)
Cl2 0.0550(8) 0.0255(6) 0.0499(7) -0.0054(4) 0.0242(5) 0.0032(4)
V3 0.0518(2) 0.02364(15) 0.0406(2) -0.00037(12) 0.02174(16) -0.00052(14)
O3 0.0725(12) 0.0343(8) 0.0492(10) 0.0016(7) 0.0284(9) -0.0042(8)
O4 0.0437(9) 0.0281(7) 0.0536(10) -0.0030(6) 0.0120(7) 0.0048(6)
O5 0.0641(11) 0.0319(7) 0.0358(8) 0.0034(6) 0.0143(7) 0.0007(7)
O6 0.0510(9) 0.0210(6) 0.0465(8) 0.0020(6) 0.0176(7) 0.0021(6)
O7 0.0523(9) 0.0283(7) 0.0406(8) -0.0070(6) 0.0162(7) 0.0000(6)
O8 0.0498(9) 0.0294(7) 0.0458(8) -0.0043(6) 0.0257(7) -0.0006(6)
O9 0.0435(8) 0.0258(6) 0.0535(9) -0.0045(6) 0.0202(7) -0.0032(6)
O10 0.0375(10) 0.0205(7) 0.0297(8) -0.0035(6) 0.0121(7) -0.0004(7)
C1 0.083(3) 0.088(3) 0.114(3) -0.048(3) -0.039(2) 0.054(2)
C2 0.098(2) 0.0600(17) 0.0347(12) 0.0035(11) 0.0144(14) -0.0194(17)
C3 0.083(2) 0.0329(11) 0.0594(16) 0.0105(10) 0.0232(15) 0.0152(12)
C4 0.0698(18) 0.0474(14) 0.0536(15) -0.0241(12) 0.0113(13) 0.0026(13)
C5 0.0489(13) 0.0424(12) 0.0612(15) -0.0063(11) 0.0308(12) -0.0008(10)
C6 0.0537(14) 0.0294(10) 0.0736(18) -0.0075(11) 0.0200(13) -0.0094(10)

loop_
_atom_type_symbol
_atom_type_description
_atom_type_scat_dispersion_real
_atom_type_scat_dispersion_imag
_atom_type_scat_source
C C 0.0033 0.0016 'International Tables Vol C Tables 4.2.6.8 and 6.1.1.4'
H H 0.0000 0.0000 'International Tables Vol C Tables 4.2.6.8 and 6.1.1.4'
O O 0.0106 0.0060 'International Tables Vol C Tables 4.2.6.8 and 6.1.1.4'
Cl Cl 0.1484 0.1585 'International Tables Vol C Tables 4.2.6.8 and 6.1.1.4'
V V 0.3005 0.5294 'International Tables Vol C Tables 4.2.6.8 and 6.1.1.4'
Fe Fe 0.3463 0.8444 'International Tables Vol C Tables 4.2.6.8 and 6.1.1.4'

loop_
_geom_angle_atom_site_label_1
_geom_angle_atom_site_label_2
_geom_angle_atom_site_label_3
_geom_angle
_geom_angle_site_symmetry_1
_geom_angle_site_symmetry_3
O1 V1 O4 104.1(4) . .
O1 V1 O7 102.2(4) . .
O4 V1 O7 153.68(16) . .
O1 V1 O5 103.4(4) . .
O4 V1 O5 87.30(13) . .
O7 V1 O5 86.35(12) . .
O1 V1 O9 105.3(4) . 3_666
O4 V1 O9 88.34(13) . 3_666
O7 V1 O9 85.07(12) . 3_666
O5 V1 O9 151.19(16) . 3_666
O1 V1 O10 178.7(4) . .
O4 V1 O10 76.87(11) . .
O7 V1 O10 76.81(10) . .
O5 V1 O10 75.80(10) . .
O9 V1 O10 75.47(10) 3_666 .
O2 V2 O7 100.0(3) . 3_666
O2 V2 O8 102.6(4) . 3_666
O7 V2 O8 91.6(2) 3_666 3_666
O2 V2 O4 97.8(3) . .
O7 V2 O4 162.1(3) 3_666 .
O8 V2 O4 86.6(2) 3_666 .
O2 V2 O6 98.3(3) . .
O7 V2 O6 90.2(3) 3_666 .
O8 V2 O6 158.3(3) 3_666 .
O4 V2 O6 85.04(19) . .
O2 V2 O10 176.0(3) . .
O7 V2 O10 83.0(2) 3_666 .
O8 V2 O10 79.86(18) 3_666 .
O4 V2 O10 79.20(18) . .
O6 V2 O10 78.9(2) . .
O7 Fe1 O4 174.7(2) . .
O7 Fe1 O9 89.73(19) . 3_666
O4 Fe1 O9 89.88(18) . 3_666
O7 Fe1 O5 90.97(19) . .
O4 Fe1 O5 88.65(19) . .
O9 Fe1 O5 171.6(2) 3_666 .
O7 Fe1 O10 88.76(17) . .
O4 Fe1 O10 85.91(16) . .
O9 Fe1 O10 85.67(16) 3_666 .
O5 Fe1 O10 85.94(17) . .
O7 Fe1 Cl1 93.3(2) . .
O4 Fe1 Cl1 92.0(2) . .
O9 Fe1 Cl1 93.6(3) 3_666 .
O5 Fe1 Cl1 94.7(3) . .
O10 Fe1 Cl1 177.8(3) . .
O4 Fe2 O6 91.10(18) . .
O4 Fe2 O7 161.5(2) . 3_666
O6 Fe2 O7 87.8(2) . 3_666
O4 Fe2 O8 88.9(2) . 3_666
O6 Fe2 O8 158.2(2) . 3_666
O7 Fe2 O8 85.42(16) 3_666 3_666
O4 Fe2 Cl2 101.1(2) . .
O6 Fe2 Cl2 102.04(18) . .
O7 Fe2 Cl2 97.15(18) 3_666 .
O8 Fe2 Cl2 99.38(19) 3_666 .
O4 Fe2 O10 82.20(16) . .
O6 Fe2 O10 80.08(16) . .
O7 Fe2 O10 79.41(15) 3_666 .
O8 Fe2 O10 78.28(14) 3_666 .
Cl2 Fe2 O10 175.9(2) . .
O3 V3 O8 99.31(8) . .
O3 V3 O5 99.41(10) . .
O8 V3 O5 89.11(8) . .
O3 V3 O6 98.98(8) . .
O8 V3 O6 161.71(7) . .
O5 V3 O6 88.38(8) . .
O3 V3 O9 98.76(10) . .
O8 V3 O9 89.59(8) . .
O5 V3 O9 161.76(7) . .
O6 V3 O9 87.17(7) . .
O3 V3 O10 179.42(9) . .
O8 V3 O10 80.86(5) . .
O5 V3 O10 81.15(5) . .
O6 V3 O10 80.85(5) . .
O9 V3 O10 80.68(5) . .
C1 O4 Fe2 125.4(2) . .
C1 O4 V1 120.8(2) . .
C1 O4 Fe1 131.3(2) . .
Fe2 O4 Fe1 102.54(19) . .
C1 O4 V2 126.0(3) . .
V1 O4 V2 112.23(19) . .
C2 O5 V3 121.45(19) . .
C2 O5 Fe1 128.7(2) . .
V3 O5 Fe1 103.14(13) . .
C2 O5 V1 120.35(19) . .
V3 O5 V1 113.33(11) . .
C3 O6 V3 119.17(15) . .
C3 O6 Fe2 119.0(2) . .
V3 O6 Fe2 109.89(14) . .
C3 O6 V2 122.1(2) . .
V3 O6 V2 109.27(17) . .
C4 O7 V2 121.8(2) . 3_666
C4 O7 Fe1 130.5(2) . .
C4 O7 V1 121.22(19) . .
V2 O7 V1 111.9(2) 3_666 .
C4 O7 Fe2 123.0(2) . 3_666
Fe1 O7 Fe2 101.13(18) . 3_666
C5 O8 V3 120.45(14) . .
C5 O8 V2 123.3(2) . 3_666
V3 O8 V2 109.99(18) . 3_666
C5 O8 Fe2 121.2(2) . 3_666
V3 O8 Fe2 109.93(14) . 3_666
C6 O9 V3 118.50(18) . .
C6 O9 Fe1 122.6(2) . 3_666
V3 O9 Fe1 103.40(13) . 3_666
C6 O9 V1 116.22(18) . 3_666
V3 O9 V1 113.49(11) . 3_666
Fe1 O10 Fe1 180.0 . 3_666
V2 O10 V2 180.0 . 3_666
Fe1 O10 Fe2 90.67(16) . 3_666
Fe1 O10 Fe2 89.33(16) 3_666 3_666
Fe1 O10 Fe2 89.33(16) . .
Fe1 O10 Fe2 90.67(16) 3_666 .
Fe2 O10 Fe2 180.0(2) 3_666 .
Fe1 O10 V3 90.25(12) . 3_666
Fe1 O10 V3 89.75(12) 3_666 3_666
V2 O10 V3 89.16(14) . 3_666
V2 O10 V3 90.84(14) 3_666 3_666
Fe2 O10 V3 89.11(11) 3_666 3_666
Fe2 O10 V3 90.89(11) . 3_666
Fe1 O10 V3 89.75(12) . .
Fe1 O10 V3 90.25(12) 3_666 .
V2 O10 V3 90.84(14) . .
V2 O10 V3 89.16(14) 3_666 .
Fe2 O10 V3 90.89(11) 3_666 .
Fe2 O10 V3 89.11(11) . .
V3 O10 V3 179.999(14) 3_666 .
V2 O10 V1 91.69(15) . .
V2 O10 V1 88.31(15) 3_666 .
V3 O10 V1 90.28(7) 3_666 .
V3 O10 V1 89.72(7) . .
V2 O10 V1 88.32(15) . 3_666
V2 O10 V1 91.69(15) 3_666 3_666
V3 O10 V1 89.72(7) 3_666 3_666
V3 O10 V1 90.28(7) . 3_666
V1 O10 V1 180.0 . 3_666
O4 C1 H1A 109.5 . .
O4 C1 H1B 109.5 . .
H1A C1 H1B 109.5 . .
O4 C1 H1C 109.5 . .
H1A C1 H1C 109.5 . .
H1B C1 H1C 109.5 . .
O5 C2 H2A 109.5 . .
O5 C2 H2B 109.5 . .
H2A C2 H2B 109.5 . .
O5 C2 H2C 109.5 . .
H2A C2 H2C 109.5 . .
H2B C2 H2C 109.5 . .
O6 C3 H3A 109.5 . .
O6 C3 H3B 109.5 . .
H3A C3 H3B 109.5 . .
O6 C3 H3C 109.5 . .
H3A C3 H3C 109.5 . .
H3B C3 H3C 109.5 . .
O7 C4 H4A 109.5 . .
O7 C4 H4B 109.5 . .
H4A C4 H4B 109.5 . .
O7 C4 H4C 109.5 . .
H4A C4 H4C 109.5 . .
H4B C4 H4C 109.5 . .
O8 C5 H5A 109.5 . .
O8 C5 H5B 109.5 . .
H5A C5 H5B 109.5 . .
O8 C5 H5C 109.5 . .
H5A C5 H5C 109.5 . .
H5B C5 H5C 109.5 . .
O9 C6 H6A 109.5 . .
O9 C6 H6B 109.5 . .
H6A C6 H6B 109.5 . .
O9 C6 H6C 109.5 . .
H6A C6 H6C 109.5 . .
H6B C6 H6C 109.5 . .

loop_
_geom_bond_atom_site_label_1
_geom_bond_atom_site_label_2
_geom_bond_distance
_geom_bond_site_symmetry_2
V1 O1 1.631(9) .
V1 O4 1.987(3) .
V1 O7 2.025(3) .
V1 O5 2.062(3) .
V1 O9 2.067(3) 3_666
V1 O10 2.403(3) .
V2 O2 1.654(8) .
V2 O7 1.897(6) 3_666
V2 O8 2.005(6) 3_666
V2 O4 2.044(5) .
V2 O6 2.065(6) .
V2 O10 2.260(6) .
Fe1 O7 1.915(5) .
Fe1 O4 1.995(4) .
Fe1 O9 2.005(5) 3_666
Fe1 O5 2.005(5) .
Fe1 O10 2.038(4) .
Fe1 Cl1 2.237(8) .
Fe2 O4 1.890(5) .
Fe2 O6 1.998(5) .
Fe2 O7 2.054(5) 3_666
Fe2 O8 2.072(4) 3_666
Fe2 Cl2 2.199(5) .
Fe2 O10 2.269(4) .
V3 O3 1.5876(17) .
V3 O8 1.9035(15) .
V3 O5 1.910(2) .
V3 O6 1.9189(15) .
V3 O9 1.921(2) .
V3 O10 2.3022(3) .
O4 C1 1.387(4) .
O5 C2 1.430(3) .
O6 C3 1.429(3) .
O7 C4 1.419(3) .
O7 V2 1.897(6) 3_666
O7 Fe2 2.054(5) 3_666
O8 C5 1.424(3) .
O8 V2 2.005(6) 3_666
O8 Fe2 2.072(4) 3_666
O9 C6 1.438(3) .
O9 Fe1 2.005(5) 3_666
O9 V1 2.067(3) 3_666
O10 Fe1 2.038(4) 3_666
O10 V2 2.260(6) 3_666
O10 Fe2 2.269(4) 3_666
O10 V3 2.3022(3) 3_666
O10 V1 2.403(3) 3_666
C1 H1A 0.9800 .
C1 H1B 0.9800 .
C1 H1C 0.9800 .
C2 H2A 0.9800 .
C2 H2B 0.9800 .
C2 H2C 0.9800 .
C3 H3A 0.9800 .
C3 H3B 0.9800 .
C3 H3C 0.9800 .
C4 H4A 0.9800 .
C4 H4B 0.9800 .
C4 H4C 0.9800 .
C5 H5A 0.9800 .
C5 H5B 0.9800 .
C5 H5C 0.9800 .
C6 H6A 0.9800 .
C6 H6B 0.9800 .
C6 H6C 0.9800 .

loop_
_geom_torsion_atom_site_label_1
_geom_torsion_atom_site_label_2
_geom_torsion_atom_site_label_3
_geom_torsion_atom_site_label_4
_geom_torsion
_geom_torsion_site_symmetry_1
O6 Fe2 O4 C1 -110.4(4) .
O7 Fe2 O4 C1 163.4(8) 3_666
O8 Fe2 O4 C1 91.4(4) 3_666
Cl2 Fe2 O4 C1 -7.9(4) .
O10 Fe2 O4 C1 169.7(3) .
O6 Fe2 O4 Fe1 78.69(19) .
O7 Fe2 O4 Fe1 -7.5(9) 3_666
O8 Fe2 O4 Fe1 -79.5(2) 3_666
Cl2 Fe2 O4 Fe1 -178.81(18) .
O10 Fe2 O4 Fe1 -1.14(18) .
